data_4119490
loop_
_publ_author_name
'Sachio Horiuchi'
'Reiji Kumai'
'Yoshinori Tokura'

_publ_contact_author_email s-horiuchi@aist.go.jp
_publ_contact_author_fax +81-29-861-2586
_publ_contact_author_name 'Dr. Sachio HORIUCHI'
_publ_contact_author_phone +81-29-861-2945
_publ_section_title
;
 High-Temperature and Pressure-Induced Ferroelectricity in Hydrogen-Bonded
 Supramolecular Crystals of Anilic Acids and 2,3-Di(2-pyridinyl)pyrazine
;
_journal_name_full 'Journal of the American Chemical Society'
_journal_page_first 4492
_journal_page_last 4500
_journal_paper_doi 10.1021/ja400318v
_journal_volume 135
_journal_year 2013
_chemical_formula_moiety 'C20 H18 F2 N2 O4 '
_chemical_formula_sum 'C20 H18 F2 N2 O4'
_chemical_formula_weight 388.37
_space_group_IT_number 2
_symmetry_cell_setting triclinic
_symmetry_Int_Tables_number 2
_symmetry_space_group_name_Hall '-P 1'
_symmetry_space_group_name_H-M 'P -1'
_audit_creation_date 2007-05-19
_audit_creation_method 'by CrystalStructure 3.8.0'
_cell_angle_alpha 68.432(12)
_cell_angle_beta 71.108(12)
_cell_angle_gamma 79.987(14)
_cell_formula_units_Z 2
_cell_length_a 7.9891(8)
_cell_length_b 11.0312(14)
_cell_length_c 11.1116(10)
_cell_measurement_reflns_used 3072
_cell_measurement_temperature 293.1
_cell_measurement_theta_max 27.5
_cell_measurement_theta_min 3.3
_cell_volume 859.96(18)
_computing_cell_refinement CrystalClear
_computing_data_collection CrystalClear
_computing_data_reduction CrystalStructure
_computing_publication_material 'CrystalStructure 3.8.0'
_computing_structure_refinement CRYSTALS
_computing_structure_solution SIR2004
_diffrn_ambient_temperature 293.1
_diffrn_detector_area_resol_mean 7.31
_diffrn_measured_fraction_theta_full 0.951
_diffrn_measured_fraction_theta_max 0.951
_diffrn_measurement_device_type 'Rigaku Mercury'
_diffrn_measurement_method \w
_diffrn_radiation_type 'Mo K\a'
_diffrn_radiation_wavelength 0.71070
_diffrn_reflns_av_R_equivalents 0.022
_diffrn_reflns_limit_h_max 10
_diffrn_reflns_limit_h_min -7
_diffrn_reflns_limit_k_max 14
_diffrn_reflns_limit_k_min -14
_diffrn_reflns_limit_l_max 14
_diffrn_reflns_limit_l_min -13
_diffrn_reflns_number 8455
_diffrn_reflns_theta_full 27.47
_diffrn_reflns_theta_max 27.47
_exptl_absorpt_coefficient_mu 0.119
_exptl_absorpt_correction_T_max 0.982
_exptl_absorpt_correction_T_min 0.889
_exptl_absorpt_correction_type multi-scan
_exptl_absorpt_process_details 'Jacobson, R. (1998) Private communication'
_exptl_crystal_colour black
_exptl_crystal_density_diffrn 1.500
_exptl_crystal_description block
_exptl_crystal_F_000 404.00
_exptl_crystal_size_max 0.25
_exptl_crystal_size_mid 0.20
_exptl_crystal_size_min 0.15
_refine_diff_density_max 0.25
_refine_diff_density_min -0.21
_refine_ls_extinction_method none
_refine_ls_goodness_of_fit_ref 1.777
_refine_ls_hydrogen_treatment refall
_refine_ls_number_parameters 325
_refine_ls_number_reflns 2496
_refine_ls_R_factor_gt 0.0487
_refine_ls_shift/su_max 0.0007
_refine_ls_structure_factor_coef F
_refine_ls_weighting_details 'w = 1/\s^2^(Fo)'
_refine_ls_weighting_scheme sigma
_refine_ls_wR_factor_ref 0.0374
_reflns_number_gt 2458
_reflns_number_total 3751
_reflns_threshold_expression F^2^>2.0\s(F^2^)
_cod_data_source_file ja400318v_si_009.cif
_cod_data_source_block '[H-tmbp][Hfa]'
_cod_original_cell_volume 859.96(16)
_cod_original_formula_sum 'C20 H18 F2 N2 O4 '
_cod_database_code 4119490

loop_
_symmetry_equiv_pos_site_id
_symmetry_equiv_pos_as_xyz
1 +X,+Y,+Z
2 -X,-Y,-Z

loop_
_atom_site_label
_atom_site_type_symbol
_atom_site_fract_x
_atom_site_fract_y
_atom_site_fract_z
_atom_site_U_iso_or_equiv
_atom_site_adp_type
_atom_site_occupancy
_atom_site_symmetry_multiplicity
_atom_site_calc_flag
F(1) F 0.5130(2) 0.93058(15) -0.18324(15) 0.0570(5) Uani 1.00 1 d
F(2) F -0.04365(19) 1.06173(14) 0.21049(14) 0.0496(4) Uani 1.00 1 d
O(1) O 0.3344(2) 1.16977(18) -0.24300(16) 0.0474(5) Uani 1.00 1 d
O(2) O 0.0641(2) 1.22988(16) -0.05137(17) 0.0444(5) Uani 1.00 1 d
O(3) O 0.1339(2) 0.81789(17) 0.26949(16) 0.0454(5) Uani 1.00 1 d
O(4) O 0.4113(2) 0.76165(17) 0.07449(18) 0.0513(5) Uani 1.00 1 d
N(1) N 0.2671(2) 0.43872(19) 0.66229(18) 0.0351(5) Uani 1.00 1 d
N(2) N 0.2030(2) 0.5622(2) 0.32879(18) 0.0321(5) Uani 1.00 1 d
C(1) C 0.3753(3) 0.9643(2) -0.0878(2) 0.0360(7) Uani 1.00 1 d
C(2) C 0.2907(3) 1.0817(2) -0.1192(2) 0.0345(6) Uani 1.00 1 d
C(3) C 0.1393(3) 1.1197(2) -0.0146(2) 0.0321(6) Uani 1.00 1 d
C(4) C 0.0959(3) 1.0266(2) 0.1157(2) 0.0339(6) Uani 1.00 1 d
C(5) C 0.1768(3) 0.9042(2) 0.1529(2) 0.0334(6) Uani 1.00 1 d
C(6) C 0.3309(3) 0.8684(2) 0.0448(2) 0.0352(7) Uani 1.00 1 d
C(7) C 0.2675(2) 0.5269(2) 0.5399(2) 0.0291(6) Uani 1.00 1 d
C(8) C 0.3081(3) 0.6553(2) 0.5042(2) 0.0326(6) Uani 1.00 1 d
C(9) C 0.3430(2) 0.6984(2) 0.5960(2) 0.0322(6) Uani 1.00 1 d
C(10) C 0.3393(3) 0.6083(2) 0.7237(2) 0.0342(7) Uani 1.00 1 d
C(11) C 0.3045(3) 0.4805(2) 0.7485(2) 0.0382(7) Uani 1.00 1 d
C(12) C 0.3802(4) 0.8388(2) 0.5569(3) 0.0465(9) Uani 1.00 1 d
C(13) C 0.3681(4) 0.6454(3) 0.8330(3) 0.0473(9) Uani 1.00 1 d
C(14) C 0.2223(2) 0.4774(2) 0.4480(2) 0.0278(6) Uani 1.00 1 d
C(15) C 0.1978(3) 0.3471(2) 0.4772(2) 0.0318(6) Uani 1.00 1 d
C(16) C 0.1618(2) 0.3036(2) 0.3860(2) 0.0309(6) Uani 1.00 1 d
C(17) C 0.1531(2) 0.3941(2) 0.2602(2) 0.0326(6) Uani 1.00 1 d
C(18) C 0.1690(3) 0.5235(2) 0.2381(2) 0.0352(7) Uani 1.00 1 d
C(19) C 0.1344(4) 0.1623(2) 0.4232(3) 0.0442(8) Uani 1.00 1 d
C(20) C 0.1280(4) 0.3544(3) 0.1522(2) 0.0460(9) Uani 1.00 1 d
H(1) H 0.260(4) 1.255(3) -0.250(3) 0.120(13) Uiso 1.00 1 d
H(2) H 0.314(2) 0.717(2) 0.415(2) 0.040(6) Uiso 1.00 1 d
H(3) H 0.301(2) 0.412(2) 0.839(2) 0.043(6) Uiso 1.00 1 d
H(4) H 0.207(3) 0.657(2) 0.303(2) 0.065(8) Uiso 1.00 1 d
H(5) H 0.201(2) 0.288(2) 0.563(2) 0.039(6) Uiso 1.00 1 d
H(6) H 0.158(3) 0.594(2) 0.152(2) 0.057(7) Uiso 1.00 1 d
H(7) H 0.393(4) 0.883(3) 0.464(3) 0.094(12) Uiso 1.00 1 d
H(8) H 0.286(4) 0.884(3) 0.607(3) 0.107(13) Uiso 1.00 1 d
H(9) H 0.486(4) 0.848(3) 0.574(3) 0.106(13) Uiso 1.00 1 d
H(10) H 0.255(4) 0.699(3) 0.875(3) 0.093(11) Uiso 1.00 1 d
H(11) H 0.388(3) 0.572(3) 0.902(3) 0.087(11) Uiso 1.00 1 d
H(12) H 0.476(3) 0.701(3) 0.799(2) 0.083(10) Uiso 1.00 1 d
H(13) H 0.121(3) 0.115(3) 0.519(3) 0.090(11) Uiso 1.00 1 d
H(14) H 0.229(4) 0.121(3) 0.372(3) 0.097(12) Uiso 1.00 1 d
H(15) H 0.029(4) 0.147(3) 0.408(3) 0.090(11) Uiso 1.00 1 d
H(16) H 0.245(3) 0.306(2) 0.111(2) 0.077(9) Uiso 1.00 1 d
H(17) H 0.021(3) 0.298(2) 0.186(2) 0.077(9) Uiso 1.00 1 d
H(18) H 0.106(3) 0.426(2) 0.081(2) 0.065(9) Uiso 1.00 1 d

loop_
_atom_site_aniso_label
_atom_site_aniso_U_11
_atom_site_aniso_U_22
_atom_site_aniso_U_33
_atom_site_aniso_U_12
_atom_site_aniso_U_13
_atom_site_aniso_U_23
F(1) 0.0609(10) 0.0465(10) 0.0493(9) 0.0031(7) 0.0001(7) -0.0165(7)
F(2) 0.0614(10) 0.0388(9) 0.0402(8) 0.0017(7) -0.0048(7) -0.0142(6)
O(1) 0.0751(13) 0.0308(11) 0.0285(9) 0.0004(9) -0.0129(8) -0.0045(8)
O(2) 0.0613(11) 0.0270(10) 0.0420(10) 0.0062(8) -0.0204(8) -0.0073(7)
O(3) 0.0684(12) 0.0298(10) 0.0305(9) -0.0004(8) -0.0138(8) -0.0029(7)
O(4) 0.0580(11) 0.0292(11) 0.0561(12) 0.0071(8) -0.0181(9) -0.0051(8)
N(1) 0.0473(12) 0.0297(11) 0.0253(10) -0.0026(9) -0.0102(8) -0.0060(8)
N(2) 0.0439(12) 0.0231(11) 0.0262(10) -0.0008(9) -0.0098(8) -0.0055(8)
C(1) 0.0426(15) 0.0293(14) 0.0335(13) -0.0002(11) -0.0065(11) -0.0124(10)
C(2) 0.0490(15) 0.0286(13) 0.0273(12) -0.0047(11) -0.0156(10) -0.0060(10)
C(3) 0.0463(14) 0.0231(13) 0.0327(13) -0.0009(10) -0.0190(11) -0.0097(10)
C(4) 0.0431(14) 0.0300(14) 0.0296(12) 0.0001(11) -0.0096(10) -0.0126(10)
C(5) 0.0486(15) 0.0249(13) 0.0291(12) -0.0047(11) -0.0167(10) -0.0058(10)
C(6) 0.0416(14) 0.0266(13) 0.0399(14) -0.0009(11) -0.0183(11) -0.0086(10)
C(7) 0.0311(13) 0.0258(13) 0.0266(11) 0.0013(10) -0.0067(9) -0.0072(9)
C(8) 0.0373(14) 0.0262(13) 0.0294(13) 0.0005(10) -0.0098(10) -0.0047(10)
C(9) 0.0315(13) 0.0272(13) 0.0369(13) 0.0010(10) -0.0081(10) -0.0123(10)
C(10) 0.0328(13) 0.0372(15) 0.0334(13) -0.0008(10) -0.0079(10) -0.0149(11)
C(11) 0.0501(16) 0.0337(15) 0.0257(12) -0.0029(12) -0.0098(11) -0.0050(11)
C(12) 0.056(2) 0.0312(16) 0.0530(19) -0.0051(14) -0.0167(15) -0.0131(14)
C(13) 0.058(2) 0.052(2) 0.0397(16) -0.0077(16) -0.0173(14) -0.0192(14)
C(14) 0.0298(12) 0.0258(13) 0.0240(11) 0.0022(9) -0.0063(9) -0.0070(9)
C(15) 0.0376(14) 0.0265(13) 0.0272(12) 0.0011(10) -0.0086(10) -0.0060(10)
C(16) 0.0295(13) 0.0255(13) 0.0337(12) 0.0016(9) -0.0060(10) -0.0093(10)
C(17) 0.0325(13) 0.0355(14) 0.0297(12) -0.0013(10) -0.0077(10) -0.0121(10)
C(18) 0.0448(15) 0.0327(14) 0.0258(12) -0.0015(11) -0.0106(10) -0.0071(11)
C(19) 0.058(2) 0.0274(15) 0.0476(18) -0.0043(13) -0.0165(15) -0.0112(13)
C(20) 0.056(2) 0.0500(19) 0.0380(15) -0.0052(15) -0.0177(14) -0.0172(14)

loop_
_atom_type_symbol
_atom_type_description
_atom_type_scat_dispersion_real
_atom_type_scat_dispersion_imag
_atom_type_scat_source
C C 0.003 0.002
;
International Tables for Crystallography
(1992, Vol. C, Tables 4.2.6.8 and 6.1.1.4)
;
H H 0.000 0.000
;
International Tables for Crystallography
(1992, Vol. C, Table 6.1.1.4)
;
F F 0.017 0.010
;
International Tables for Crystallography
(1992, Vol. C, Tables 4.2.6.8 and 6.1.1.4)
;
N N 0.006 0.003
;
International Tables for Crystallography
(1992, Vol. C, Tables 4.2.6.8 and 6.1.1.4)
;
O O 0.011 0.006
;
International Tables for Crystallography
(1992, Vol. C, Tables 4.2.6.8 and 6.1.1.4)
;

loop_
_geom_angle_atom_site_label_1
_geom_angle_atom_site_label_2
_geom_angle_atom_site_label_3
_geom_angle
_geom_angle_publ_flag
C(7) N(1) C(11) 117.2(2) yes
C(14) N(2) C(18) 122.4(2) yes
F(1) C(1) C(2) 120.15(18) yes
F(1) C(1) C(6) 116.70(19) yes
C(2) C(1) C(6) 123.1(2) yes
O(1) C(2) C(1) 122.3(2) yes
O(1) C(2) C(3) 117.24(19) yes
C(1) C(2) C(3) 120.48(18) yes
O(2) C(3) C(2) 117.14(18) yes
O(2) C(3) C(4) 126.2(2) yes
C(2) C(3) C(4) 116.68(19) yes
F(2) C(4) C(3) 116.30(19) yes
F(2) C(4) C(5) 118.47(17) yes
C(3) C(4) C(5) 125.2(2) yes
O(3) C(5) C(4) 125.4(2) yes
O(3) C(5) C(6) 117.61(19) yes
C(4) C(5) C(6) 116.99(18) yes
O(4) C(6) C(1) 123.2(2) yes
O(4) C(6) C(5) 119.34(18) yes
C(1) C(6) C(5) 117.49(19) yes
N(1) C(7) C(8) 121.5(2) yes
N(1) C(7) C(14) 115.5(2) yes
C(8) C(7) C(14) 122.9(2) yes
C(7) C(8) C(9) 120.7(2) yes
C(8) C(9) C(10) 118.0(2) yes
C(8) C(9) C(12) 119.8(2) yes
C(10) C(9) C(12) 122.1(3) yes
C(9) C(10) C(11) 117.2(2) yes
C(9) C(10) C(13) 122.6(2) yes
C(11) C(10) C(13) 120.3(2) yes
N(1) C(11) C(10) 125.3(2) yes
N(2) C(14) C(7) 119.2(2) yes
N(2) C(14) C(15) 117.3(2) yes
C(7) C(14) C(15) 123.6(2) yes
C(14) C(15) C(16) 121.8(2) yes
C(15) C(16) C(17) 118.9(2) yes
C(15) C(16) C(19) 119.7(2) yes
C(17) C(16) C(19) 121.4(2) yes
C(16) C(17) C(18) 117.3(2) yes
C(16) C(17) C(20) 122.4(2) yes
C(18) C(17) C(20) 120.2(2) yes
N(2) C(18) C(17) 122.1(2) yes
C(2) O(1) H(1) 112.6(18) no
C(14) N(2) H(4) 123.3(18) no
C(18) N(2) H(4) 114.2(18) no
C(7) C(8) H(2) 121.1(18) no
C(9) C(8) H(2) 118.2(18) no
N(1) C(11) H(3) 114.6(18) no
C(10) C(11) H(3) 120.1(18) no
C(9) C(12) H(7) 111(2) no
C(9) C(12) H(8) 111(2) no
C(9) C(12) H(9) 112.6(19) no
H(7) C(12) H(8) 108(2) no
H(7) C(12) H(9) 108(2) no
H(8) C(12) H(9) 106(3) no
C(10) C(13) H(10) 111(2) no
C(10) C(13) H(11) 111(2) no
C(10) C(13) H(12) 112.9(18) no
H(10) C(13) H(11) 107(2) no
H(10) C(13) H(12) 108(2) no
H(11) C(13) H(12) 107(2) no
C(14) C(15) H(5) 118.1(18) no
C(16) C(15) H(5) 120.0(18) no
N(2) C(18) H(6) 116(2) no
C(17) C(18) H(6) 122(2) no
C(16) C(19) H(13) 112(2) no
C(16) C(19) H(14) 111(2) no
C(16) C(19) H(15) 113.7(18) no
H(13) C(19) H(14) 109(2) no
H(13) C(19) H(15) 105(2) no
H(14) C(19) H(15) 106(3) no
C(17) C(20) H(16) 109(2) no
C(17) C(20) H(17) 112.6(18) no
C(17) C(20) H(18) 112(2) no
H(16) C(20) H(17) 111(2) no
H(16) C(20) H(18) 106(2) no
H(17) C(20) H(18) 105(2) no

loop_
_geom_bond_atom_site_label_1
_geom_bond_atom_site_label_2
_geom_bond_distance
_geom_bond_publ_flag
F(1) C(1) 1.366(2) yes
F(2) C(4) 1.375(2) yes
O(1) C(2) 1.335(2) yes
O(2) C(3) 1.243(2) yes
O(3) C(5) 1.274(2) yes
O(4) C(6) 1.224(2) yes
N(1) C(7) 1.350(2) yes
N(1) C(11) 1.333(4) yes
N(2) C(14) 1.351(2) yes
N(2) C(18) 1.343(4) yes
C(1) C(2) 1.331(3) yes
C(1) C(6) 1.436(2) yes
C(2) C(3) 1.504(3) yes
C(3) C(4) 1.406(2) yes
C(4) C(5) 1.368(3) yes
C(5) C(6) 1.528(3) yes
C(7) C(8) 1.390(3) yes
C(7) C(14) 1.479(4) yes
C(8) C(9) 1.390(4) yes
C(9) C(10) 1.396(3) yes
C(9) C(12) 1.504(4) yes
C(10) C(11) 1.393(4) yes
C(10) C(13) 1.508(5) yes
C(14) C(15) 1.387(3) yes
C(15) C(16) 1.390(4) yes
C(16) C(17) 1.404(3) yes
C(16) C(19) 1.495(3) yes
C(17) C(18) 1.379(3) yes
C(17) C(20) 1.498(5) yes
O(1) H(1) 1.01(3) no
N(2) H(4) 0.98(3) no
C(8) H(2) 0.96(2) no
C(11) H(3) 1.01(2) no
C(12) H(7) 0.95(3) no
C(12) H(8) 0.97(3) no
C(12) H(9) 0.95(4) no
C(13) H(10) 1.07(3) no
C(13) H(11) 0.92(2) no
C(13) H(12) 1.03(3) no
C(15) H(5) 0.94(2) no
C(18) H(6) 1.00(2) no
C(19) H(13) 0.97(3) no
C(19) H(14) 0.95(3) no
C(19) H(15) 0.96(3) no
C(20) H(16) 1.05(2) no
C(20) H(17) 1.03(3) no
C(20) H(18) 0.93(2) no

loop_
_geom_contact_atom_site_label_1
_geom_contact_atom_site_label_2
_geom_contact_distance
_geom_contact_site_symmetry_2
F(1) C(4) 3.583(3) 2_675
F(1) C(5) 3.484(3) 2_675
F(1) C(13) 3.462(4) 1_554
F(1) C(19) 3.498(3) 2_665
F(2) O(1) 3.590(2) 2_575
F(2) C(1) 3.442(3) 2_575
F(2) C(2) 3.315(3) 2_575
F(2) C(12) 3.416(3) 2_576
F(2) C(20) 3.485(4) 1_565
O(1) F(2) 3.590(2) 2_575
O(1) O(4) 3.499(3) 2_675
O(1) N(1) 2.778(2) 1_564
O(1) C(8) 3.569(2) 2_675
O(1) C(11) 3.363(3) 1_564
O(1) C(12) 3.520(3) 2_675
O(1) C(15) 3.416(3) 1_564
O(2) O(3) 3.516(3) 2_575
O(2) N(1) 3.260(2) 1_564
O(2) C(5) 3.284(3) 2_575
O(2) C(6) 3.482(3) 2_575
O(2) C(11) 3.292(2) 1_564
O(2) C(18) 3.430(2) 2_575
O(2) C(20) 3.246(4) 1_565
O(3) O(2) 3.516(3) 2_575
O(3) N(2) 2.650(2) .
O(3) C(8) 3.162(3) .
O(3) C(15) 3.367(2) 2_566
O(3) C(18) 3.346(3) .
O(3) C(19) 3.456(3) 2_566
O(4) O(1) 3.499(3) 2_675
O(4) N(2) 3.042(2) .
O(4) C(2) 3.425(3) 2_675
O(4) C(13) 3.499(4) 1_554
O(4) C(18) 3.151(3) .
N(1) O(1) 2.778(2) 1_546
N(1) O(2) 3.260(2) 1_546
N(1) C(8) 3.484(2) 2_666
N(1) C(17) 3.543(2) 2_566
N(1) C(18) 3.298(3) 2_566
N(2) O(3) 2.650(2) .
N(2) O(4) 3.042(2) .
N(2) C(5) 3.559(2) .
N(2) C(14) 3.486(2) 2_566
N(2) C(15) 3.450(2) 2_566
C(1) F(2) 3.442(3) 2_575
C(1) C(1) 3.549(4) 2_675
C(1) C(6) 3.468(4) 2_675
C(2) F(2) 3.315(3) 2_575
C(2) O(4) 3.425(3) 2_675
C(2) C(4) 3.484(4) 2_575
C(2) C(6) 3.558(4) 2_675
C(3) C(4) 3.339(4) 2_575
C(3) C(5) 3.442(4) 2_575
C(4) F(1) 3.583(3) 2_675
C(4) C(2) 3.484(4) 2_575
C(4) C(3) 3.339(4) 2_575
C(5) F(1) 3.484(3) 2_675
C(5) O(2) 3.284(3) 2_575
C(5) N(2) 3.559(2) .
C(5) C(3) 3.442(4) 2_575
C(6) O(2) 3.482(3) 2_575
C(6) C(1) 3.468(4) 2_675
C(6) C(2) 3.558(4) 2_675
C(7) C(7) 3.525(2) 2_666
C(7) C(17) 3.544(2) 2_566
C(7) C(18) 3.557(2) 2_566
C(8) O(1) 3.569(2) 2_675
C(8) O(3) 3.162(3) .
C(8) N(1) 3.484(2) 2_666
C(8) C(16) 3.554(3) 2_566
C(9) C(15) 3.479(3) 2_666
C(10) C(14) 3.556(2) 2_666
C(10) C(20) 3.544(3) 2_566
C(11) O(1) 3.363(3) 1_546
C(11) O(2) 3.292(2) 1_546
C(12) F(2) 3.416(3) 2_576
C(12) O(1) 3.520(3) 2_675
C(13) F(1) 3.462(4) 1_556
C(13) O(4) 3.499(4) 1_556
C(14) N(2) 3.486(2) 2_566
C(14) C(10) 3.556(2) 2_666
C(14) C(14) 3.370(2) 2_566
C(14) C(15) 3.581(3) 2_566
C(15) O(1) 3.416(3) 1_546
C(15) O(3) 3.367(2) 2_566
C(15) N(2) 3.450(2) 2_566
C(15) C(9) 3.479(3) 2_666
C(15) C(14) 3.581(3) 2_566
C(16) C(8) 3.554(3) 2_566
C(17) N(1) 3.543(2) 2_566
C(17) C(7) 3.544(2) 2_566
C(18) O(2) 3.430(2) 2_575
C(18) O(3) 3.346(3) .
C(18) O(4) 3.151(3) .
C(18) N(1) 3.298(3) 2_566
C(18) C(7) 3.557(2) 2_566
C(19) F(1) 3.498(3) 2_665
C(19) O(3) 3.456(3) 2_566
C(20) F(2) 3.485(4) 1_545
C(20) O(2) 3.246(4) 1_545
C(20) C(10) 3.544(3) 2_566
F(1) H(7) 2.97(3) 2_675
F(1) H(8) 3.59(4) 1_554
F(1) H(9) 3.22(4) 1_554
F(1) H(10) 3.31(3) 1_554
F(1) H(12) 2.68(3) 1_554
F(1) H(14) 2.58(3) 2_665
F(1) H(16) 2.98(2) 2_665
F(2) H(8) 2.48(3) 2_576
F(2) H(10) 2.89(3) 2_576
F(2) H(13) 2.85(3) 2_566
F(2) H(14) 3.51(4) 1_565
F(2) H(15) 2.93(4) 1_565
F(2) H(16) 3.48(3) 1_565
F(2) H(17) 2.65(3) 1_565
O(1) H(2) 3.02(2) 2_675
O(1) H(3) 3.07(3) 1_564
O(1) H(5) 2.54(2) 1_564
O(1) H(7) 2.87(3) 2_675
O(1) H(9) 3.56(3) 2_675
O(2) H(3) 2.67(2) 1_564
O(2) H(6) 2.58(2) 2_575
O(2) H(10) 2.85(3) 2_576
O(2) H(16) 3.05(4) 1_565
O(2) H(17) 2.91(3) 1_565
O(2) H(18) 3.14(3) 1_565
O(3) H(1) 3.47(4) 2_575
O(3) H(2) 2.36(2) .
O(3) H(4) 1.71(2) .
O(3) H(5) 2.87(2) 2_566
O(3) H(6) 3.14(3) .
O(3) H(13) 2.81(3) 2_566
O(3) H(15) 3.53(3) 2_566
O(4) H(2) 3.47(2) .
O(4) H(3) 2.90(2) 2_666
O(4) H(4) 2.50(2) .
O(4) H(6) 2.69(2) .
O(4) H(10) 3.19(4) 1_554
O(4) H(11) 3.38(4) 1_554
O(4) H(12) 3.23(3) 1_554
O(4) H(16) 3.02(2) 2_665
N(1) H(1) 1.90(3) 1_546
N(1) H(2) 3.48(2) 2_666
N(1) H(6) 3.36(2) 2_566
N(2) H(5) 3.42(2) 2_566
C(1) H(10) 3.43(4) 1_554
C(1) H(12) 3.45(3) 1_554
C(2) H(3) 3.51(2) 1_564
C(3) H(3) 3.31(2) 1_564
C(3) H(16) 3.22(4) 1_565
C(3) H(17) 3.31(3) 1_565
C(4) H(16) 3.47(3) 1_565
C(4) H(17) 3.28(3) 1_565
C(5) H(2) 3.29(2) .
C(5) H(4) 2.64(2) .
C(5) H(6) 3.45(3) .
C(6) H(4) 2.95(2) .
C(6) H(6) 3.20(2) .
C(6) H(10) 3.33(4) 1_554
C(7) H(1) 3.05(3) 1_546
C(8) H(15) 3.28(3) 2_566
C(9) H(5) 3.50(2) 2_666
C(9) H(15) 3.16(3) 2_566
C(9) H(17) 3.13(2) 2_566
C(10) H(17) 2.86(2) 2_566
C(10) H(18) 3.52(2) 2_566
C(11) H(1) 2.56(4) 1_546
C(11) H(17) 3.33(2) 2_566
C(11) H(18) 3.38(2) 1_556
C(11) H(18) 3.41(2) 2_566
C(12) H(5) 3.43(2) 2_666
C(12) H(9) 3.43(3) 2_676
C(12) H(13) 3.35(3) 1_565
C(12) H(14) 3.31(3) 1_565
C(12) H(14) 3.59(4) 2_666
C(12) H(15) 3.15(3) 2_566
C(13) H(6) 3.27(2) 1_556
C(13) H(16) 3.50(3) 2_666
C(13) H(17) 3.12(3) 2_566
C(13) H(18) 3.31(2) 1_556
C(14) H(1) 3.42(3) 1_546
C(15) H(1) 3.00(4) 1_546
C(15) H(4) 3.36(2) 2_566
C(15) H(9) 3.07(3) 2_666
C(15) H(12) 3.47(2) 2_666
C(16) H(9) 3.09(3) 2_666
C(16) H(12) 2.96(2) 2_666
C(17) H(11) 3.54(2) 2_666
C(17) H(12) 2.91(2) 2_666
C(18) H(11) 3.45(3) 1_554
C(18) H(11) 3.52(2) 2_666
C(18) H(12) 3.45(2) 2_666
C(19) H(7) 3.37(3) 1_545
C(19) H(8) 3.28(3) 1_545
C(19) H(9) 3.03(3) 2_666
C(19) H(12) 3.46(2) 2_666
C(19) H(15) 3.48(3) 2_556
C(20) H(3) 3.16(2) 1_554
C(20) H(10) 3.34(3) 2_566
C(20) H(11) 3.30(2) 1_554
C(20) H(12) 3.29(3) 2_666
H(1) O(3) 3.47(4) 2_575
H(1) N(1) 1.90(3) 1_564
H(1) C(7) 3.05(3) 1_564
H(1) C(11) 2.56(4) 1_564
H(1) C(14) 3.42(3) 1_564
H(1) C(15) 3.00(4) 1_564
H(1) H(2) 3.31(3) 2_675
H(1) H(3) 2.40(5) 1_564
H(1) H(5) 2.17(5) 1_564
H(1) H(6) 3.48(4) 2_575
H(1) H(7) 3.55(5) 2_675
H(2) O(1) 3.02(2) 2_675
H(2) O(3) 2.36(2) .
H(2) O(4) 3.47(2) .
H(2) N(1) 3.48(2) 2_666
H(2) C(5) 3.29(2) .
H(2) H(1) 3.31(3) 2_675
H(2) H(15) 3.30(3) 2_566
H(3) O(1) 3.07(3) 1_546
H(3) O(2) 2.67(2) 1_546
H(3) O(4) 2.90(2) 2_666
H(3) C(2) 3.51(2) 1_546
H(3) C(3) 3.31(2) 1_546
H(3) C(20) 3.16(2) 1_556
H(3) H(1) 2.40(5) 1_546
H(3) H(16) 2.72(3) 1_556
H(3) H(18) 2.68(3) 1_556
H(3) H(18) 3.43(3) 2_566
H(4) O(3) 1.71(2) .
H(4) O(4) 2.50(2) .
H(4) C(5) 2.64(2) .
H(4) C(6) 2.95(2) .
H(4) C(15) 3.36(2) 2_566
H(4) H(5) 3.17(3) 2_566
H(5) O(1) 2.54(2) 1_546
H(5) O(3) 2.87(2) 2_566
H(5) N(2) 3.42(2) 2_566
H(5) C(9) 3.50(2) 2_666
H(5) C(12) 3.43(2) 2_666
H(5) H(1) 2.17(5) 1_546
H(5) H(4) 3.17(3) 2_566
H(5) H(7) 3.44(3) 2_666
H(5) H(9) 2.96(4) 2_666
H(6) O(2) 2.58(2) 2_575
H(6) O(3) 3.14(3) .
H(6) O(4) 2.69(2) .
H(6) N(1) 3.36(2) 2_566
H(6) C(5) 3.45(3) .
H(6) C(6) 3.20(2) .
H(6) C(13) 3.27(2) 1_554
H(6) H(1) 3.48(4) 2_575
H(6) H(10) 2.75(3) 1_554
H(6) H(11) 2.86(4) 1_554
H(7) F(1) 2.97(3) 2_675
H(7) O(1) 2.87(3) 2_675
H(7) C(19) 3.37(3) 1_565
H(7) H(1) 3.55(5) 2_675
H(7) H(5) 3.44(3) 2_666
H(7) H(9) 3.12(5) 2_676
H(7) H(13) 3.17(4) 1_565
H(7) H(14) 2.71(4) 1_565
H(7) H(15) 3.23(4) 2_566
H(8) F(1) 3.59(4) 1_556
H(8) F(2) 2.48(3) 2_576
H(8) C(19) 3.28(3) 1_565
H(8) H(9) 3.35(4) 2_676
H(8) H(13) 2.65(4) 1_565
H(8) H(14) 3.03(4) 1_565
H(8) H(15) 2.67(5) 2_566
H(8) H(17) 3.16(4) 2_566
H(9) F(1) 3.22(4) 1_556
H(9) O(1) 3.56(3) 2_675
H(9) C(12) 3.43(3) 2_676
H(9) C(15) 3.07(3) 2_666
H(9) C(16) 3.09(3) 2_666
H(9) C(19) 3.03(3) 2_666
H(9) H(5) 2.96(4) 2_666
H(9) H(7) 3.12(5) 2_676
H(9) H(8) 3.35(4) 2_676
H(9) H(9) 3.16(4) 2_676
H(9) H(13) 3.03(4) 2_666
H(9) H(14) 2.64(5) 2_666
H(10) F(1) 3.31(3) 1_556
H(10) F(2) 2.89(3) 2_576
H(10) O(2) 2.85(3) 2_576
H(10) O(4) 3.19(4) 1_556
H(10) C(1) 3.43(4) 1_556
H(10) C(6) 3.33(4) 1_556
H(10) C(20) 3.34(3) 2_566
H(10) H(6) 2.75(3) 1_556
H(10) H(17) 2.50(5) 2_566
H(10) H(18) 3.18(3) 1_556
H(10) H(18) 3.23(4) 2_566
H(11) O(4) 3.38(4) 1_556
H(11) C(17) 3.54(2) 2_666
H(11) C(18) 3.45(3) 1_556
H(11) C(18) 3.52(2) 2_666
H(11) C(20) 3.30(2) 1_556
H(11) H(6) 2.86(4) 1_556
H(11) H(11) 3.08(4) 2_667
H(11) H(16) 3.12(3) 1_556
H(11) H(16) 3.37(5) 2_666
H(11) H(18) 2.76(3) 1_556
H(12) F(1) 2.68(3) 1_556
H(12) O(4) 3.23(3) 1_556
H(12) C(1) 3.45(3) 1_556
H(12) C(15) 3.47(2) 2_666
H(12) C(16) 2.96(2) 2_666
H(12) C(17) 2.91(2) 2_666
H(12) C(18) 3.45(2) 2_666
H(12) C(19) 3.46(2) 2_666
H(12) C(20) 3.29(3) 2_666
H(12) H(14) 2.99(4) 2_666
H(12) H(16) 2.70(5) 2_666
H(13) F(2) 2.85(3) 2_566
H(13) O(3) 2.81(3) 2_566
H(13) C(12) 3.35(3) 1_545
H(13) H(7) 3.17(4) 1_545
H(13) H(8) 2.65(4) 1_545
H(13) H(9) 3.03(4) 2_666
H(13) H(15) 3.05(5) 2_556
H(14) F(1) 2.58(3) 2_665
H(14) F(2) 3.51(4) 1_545
H(14) C(12) 3.31(3) 1_545
H(14) C(12) 3.59(4) 2_666
H(14) H(7) 2.71(4) 1_545
H(14) H(8) 3.03(4) 1_545
H(14) H(9) 2.64(5) 2_666
H(14) H(12) 2.99(4) 2_666
H(14) H(15) 3.54(4) 2_556
H(15) F(2) 2.93(4) 1_545
H(15) O(3) 3.53(3) 2_566
H(15) C(8) 3.28(3) 2_566
H(15) C(9) 3.16(3) 2_566
H(15) C(12) 3.15(3) 2_566
H(15) C(19) 3.48(3) 2_556
H(15) H(2) 3.30(3) 2_566
H(15) H(7) 3.23(4) 2_566
H(15) H(8) 2.67(5) 2_566
H(15) H(13) 3.05(5) 2_556
H(15) H(14) 3.54(4) 2_556
H(15) H(15) 3.16(4) 2_556
H(16) F(1) 2.98(2) 2_665
H(16) F(2) 3.48(3) 1_545
H(16) O(2) 3.05(4) 1_545
H(16) O(4) 3.02(2) 2_665
H(16) C(3) 3.22(4) 1_545
H(16) C(4) 3.47(3) 1_545
H(16) C(13) 3.50(3) 2_666
H(16) H(3) 2.72(3) 1_554
H(16) H(11) 3.12(3) 1_554
H(16) H(11) 3.37(5) 2_666
H(16) H(12) 2.70(5) 2_666
H(17) F(2) 2.65(3) 1_545
H(17) O(2) 2.91(3) 1_545
H(17) C(3) 3.31(3) 1_545
H(17) C(4) 3.28(3) 1_545
H(17) C(9) 3.13(2) 2_566
H(17) C(10) 2.86(2) 2_566
H(17) C(11) 3.33(2) 2_566
H(17) C(13) 3.12(3) 2_566
H(17) H(8) 3.16(4) 2_566
H(17) H(10) 2.50(5) 2_566
H(18) O(2) 3.14(3) 1_545
H(18) C(10) 3.52(2) 2_566
H(18) C(11) 3.38(2) 1_554
H(18) C(11) 3.41(2) 2_566
H(18) C(13) 3.31(2) 1_554
H(18) H(3) 2.68(3) 1_554
H(18) H(3) 3.43(3) 2_566
H(18) H(10) 3.18(3) 1_554
H(18) H(10) 3.23(4) 2_566
H(18) H(11) 2.76(3) 1_554
H(18) H(18) 2.75(4) 2_565

loop_
_geom_hbond_atom_site_label_D
_geom_hbond_atom_site_label_H
_geom_hbond_atom_site_label_A
_geom_hbond_site_symmetry_A
_geom_hbond_distance_DA
_geom_hbond_distance_DH
_geom_hbond_distance_HA
_geom_hbond_angle_DHA
_geom_hbond_publ_flag
O(1) H(1) O(2) . 2.683(2) 1.01(3) 2.20(3) 107(2) no
O(1) H(1) N(1) 1_564 2.778(2) 1.01(3) 1.90(3) 143(2) no
N(2) H(4) O(3) . 2.650(2) 0.98(3) 1.71(2) 159(2) no
N(2) H(4) O(4) . 3.042(2) 0.98(3) 2.50(2) 114.6(19) no

loop_
_geom_torsion_atom_site_label_1
_geom_torsion_atom_site_label_2
_geom_torsion_atom_site_label_3
_geom_torsion_atom_site_label_4
_geom_torsion
C(7) N(1) C(11) C(10) 1.7(3)
C(11) N(1) C(7) C(8) 1.1(3)
C(11) N(1) C(7) C(14) -178.95(19)
C(14) N(2) C(18) C(17) -0.5(3)
C(18) N(2) C(14) C(7) 177.29(19)
C(18) N(2) C(14) C(15) -2.9(3)
F(1) C(1) C(2) O(1) 0.6(4)
F(1) C(1) C(2) C(3) -179.8(2)
F(1) C(1) C(6) O(4) 0.9(4)
F(1) C(1) C(6) C(5) -179.8(2)
C(2) C(1) C(6) O(4) -178.2(3)
C(2) C(1) C(6) C(5) 1.0(4)
C(6) C(1) C(2) O(1) 179.7(2)
C(6) C(1) C(2) C(3) -0.7(4)
O(1) C(2) C(3) O(2) 0.9(4)
O(1) C(2) C(3) C(4) -179.3(2)
C(1) C(2) C(3) O(2) -178.7(3)
C(1) C(2) C(3) C(4) 1.0(4)
O(2) C(3) C(4) F(2) 0.2(4)
O(2) C(3) C(4) C(5) 177.7(3)
C(2) C(3) C(4) F(2) -179.5(2)
C(2) C(3) C(4) C(5) -2.0(4)
F(2) C(4) C(5) O(3) 0.1(3)
F(2) C(4) C(5) C(6) 179.8(2)
C(3) C(4) C(5) O(3) -177.4(3)
C(3) C(4) C(5) C(6) 2.3(4)
O(3) C(5) C(6) O(4) -2.7(4)
O(3) C(5) C(6) C(1) 178.0(2)
C(4) C(5) C(6) O(4) 177.5(2)
C(4) C(5) C(6) C(1) -1.8(4)
N(1) C(7) C(8) C(9) -2.5(3)
N(1) C(7) C(14) N(2) 173.65(18)
N(1) C(7) C(14) C(15) -6.2(2)
C(8) C(7) C(14) N(2) -6.4(3)
C(8) C(7) C(14) C(15) 173.8(2)
C(14) C(7) C(8) C(9) 177.50(19)
C(7) C(8) C(9) C(10) 1.2(3)
C(7) C(8) C(9) C(12) -177.8(2)
C(8) C(9) C(10) C(11) 1.4(3)
C(8) C(9) C(10) C(13) -177.6(2)
C(12) C(9) C(10) C(11) -179.6(2)
C(12) C(9) C(10) C(13) 1.4(3)
C(9) C(10) C(11) N(1) -3.0(3)
C(13) C(10) C(11) N(1) 176.0(2)
N(2) C(14) C(15) C(16) 2.5(3)
C(7) C(14) C(15) C(16) -177.62(19)
C(14) C(15) C(16) C(17) 1.1(3)
C(14) C(15) C(16) C(19) -179.3(2)
C(15) C(16) C(17) C(18) -4.3(3)
C(15) C(16) C(17) C(20) 175.5(2)
C(19) C(16) C(17) C(18) 176.0(2)
C(19) C(16) C(17) C(20) -4.1(3)
C(16) C(17) C(18) N(2) 4.2(3)
C(20) C(17) C(18) N(2) -175.6(2)
